data_8103148
loop_
_publ_author_name
'Byung-Soon Kim'
'Shinya Matsumoto'
'Young-A Son'

_publ_section_title
;
 Crystal structure of
 (Z)-2-amino-3-[(E)-2-(benzyloxy)-4-(diethylamino)-benzylideneamino]-2-butenedinitrile,
 C22H23N5O
;
_journal_issue 3
_journal_name_full 'Zeitschrift f\"ur Kristallographie - New Crystal Structures'
_journal_page_first 428
_journal_volume 226
_journal_year 2011
_chemical_formula_moiety 'C22 H23 N5 O '
_chemical_formula_sum 'C22 H23 N5 O'
_chemical_formula_weight 373.46
_space_group_IT_number 14
_symmetry_cell_setting monoclinic
_symmetry_Int_Tables_number 14
_symmetry_space_group_name_Hall '-P 2ybc'
_symmetry_space_group_name_H-M 'P 1 21/c 1'
_cell_angle_alpha 90.0000
_cell_angle_beta 101.3791(7)
_cell_angle_gamma 90.0000
_cell_formula_units_Z 8
_cell_length_a 14.2290(3)
_cell_length_b 18.1985(3)
_cell_length_c 16.0679(3)
_cell_measurement_reflns_used 27149
_cell_measurement_temperature 296.1
_cell_measurement_theta_max 68.2
_cell_measurement_theta_min 3.2
_cell_volume 4078.94(13)
_computing_cell_refinement PROCESS-AUTO
_computing_data_collection PROCESS-AUTO
_computing_data_reduction CrystalStructure
_computing_publication_material 'CrystalStructure 3.8'
_computing_structure_refinement CRYSTALS
_computing_structure_solution SIR92
_diffrn_ambient_temperature 296.1
_diffrn_detector_area_resol_mean 10.00
_diffrn_measured_fraction_theta_full 0.998
_diffrn_measured_fraction_theta_max 0.998
_diffrn_measurement_device_type 'Rigaku RAXIS-RAPID'
_diffrn_measurement_method \w
_diffrn_radiation_type 'Cu K\a'
_diffrn_radiation_wavelength 1.54187
_diffrn_reflns_av_R_equivalents 0.037
_diffrn_reflns_limit_h_max 17
_diffrn_reflns_limit_h_min -17
_diffrn_reflns_limit_k_max 21
_diffrn_reflns_limit_k_min -21
_diffrn_reflns_limit_l_max 19
_diffrn_reflns_limit_l_min -19
_diffrn_reflns_number 37768
_diffrn_reflns_theta_full 68.21
_diffrn_reflns_theta_max 68.21
_exptl_absorpt_coefficient_mu 0.621
_exptl_absorpt_correction_T_max 0.911
_exptl_absorpt_correction_T_min 0.755
_exptl_absorpt_correction_type multi-scan
_exptl_absorpt_process_details
;
    Higashi, T. (1995). Program for Absorption Correction.
    Rigaku Corporation, Tokyo, Japan.
;
_exptl_crystal_colour red
_exptl_crystal_density_diffrn 1.216
_exptl_crystal_density_method 'not measured'
_exptl_crystal_description block
_exptl_crystal_F_000 1584.00
_exptl_crystal_size_max 0.30
_exptl_crystal_size_mid 0.30
_exptl_crystal_size_min 0.15
_refine_diff_density_max 0.54
_refine_diff_density_min -0.41
_refine_ls_extinction_method none
_refine_ls_goodness_of_fit_ref 1.160
_refine_ls_hydrogen_treatment refall
_refine_ls_number_parameters 551
_refine_ls_number_reflns 7439
_refine_ls_R_factor_gt 0.0526
_refine_ls_shift/su_max 0.0215
_refine_ls_structure_factor_coef F
_refine_ls_weighting_details 'w = 1/[0.0010Fo^2^ + 1.0000\s(Fo^2^)]'
_refine_ls_weighting_scheme calc
_refine_ls_wR_factor_ref 0.0836
_reflns_number_gt 3925
_reflns_number_total 7439
_reflns_threshold_expression F^2^>2.0\s(F^2^)
_cod_data_source_file 1267-3410.cff
_cod_data_source_block '_C22H23N5O'
_cod_original_cell_volume 4078.92(13)
_cod_original_formula_sum 'C22 H23 N5 O '
_cod_database_code 8103148

loop_
_symmetry_equiv_pos_site_id
_symmetry_equiv_pos_as_xyz
1 +X,+Y,+Z
2 -X,1/2+Y,1/2-Z
3 -X,-Y,-Z
4 +X,1/2-Y,1/2+Z

loop_
_atom_site_label
_atom_site_type_symbol
_atom_site_fract_x
_atom_site_fract_y
_atom_site_fract_z
_atom_site_U_iso_or_equiv
_atom_site_adp_type
_atom_site_occupancy
_atom_site_symmetry_multiplicity
_atom_site_calc_flag
_atom_site_refinement_flags
O(1) O 0.50821(10) 0.19894(8) 0.69905(10) 0.0631(5) Uani 1.00 1 d .
O(2) O 1.00854(10) 0.22440(8) 0.86693(10) 0.0637(5) Uani 1.00 1 d .
N(1) N 0.92274(13) 0.05662(11) 0.62440(14) 0.0734(7) Uani 1.00 1 d .
N(2) N 0.85547(17) -0.12275(13) 0.60364(17) 0.0946(9) Uani 1.00 1 d .
N(3) N 0.60781(16) -0.03539(13) 0.62671(17) 0.0870(8) Uani 1.00 1 d .
N(4) N 0.75038(13) 0.12100(10) 0.64225(12) 0.0556(6) Uani 1.00 1 d .
N(5) N 0.61692(13) 0.45185(10) 0.70473(12) 0.0585(6) Uani 1.00 1 d .
N(6) N 0.59048(13) 0.37812(11) 0.92593(13) 0.0727(7) Uani 1.00 1 d .
N(7) N 0.65473(17) 0.55689(13) 0.91059(16) 0.0847(8) Uani 1.00 1 d .
N(8) N 0.89665(16) 0.46426(13) 0.88929(17) 0.0931(9) Uani 1.00 1 d .
N(9) N 0.76052(12) 0.30785(10) 0.90543(12) 0.0569(6) Uani 1.00 1 d .
N(10) N 0.89267(16) -0.02542(12) 0.84149(17) 0.0907(8) Uani 1.00 1 d .
C(1) C 0.85004(17) -0.06051(15) 0.61098(17) 0.0645(8) Uani 1.00 1 d .
C(2) C 0.84249(16) 0.01656(12) 0.62155(15) 0.0533(7) Uani 1.00 1 d .
C(3) C 0.75679(15) 0.04527(12) 0.63059(14) 0.0530(7) Uani 1.00 1 d .
C(4) C 0.67559(18) -0.00153(13) 0.62867(17) 0.0626(8) Uani 1.00 1 d .
C(5) C 0.67102(16) 0.14843(13) 0.65720(14) 0.0555(7) Uani 1.00 1 d .
C(6) C 0.65893(15) 0.22563(12) 0.67000(14) 0.0512(6) Uani 1.00 1 d .
C(7) C 0.72747(16) 0.27781(14) 0.66121(17) 0.0651(8) Uani 1.00 1 d .
C(8) C 0.71496(16) 0.35121(13) 0.67158(17) 0.0656(8) Uani 1.00 1 d .
C(9) C 0.63068(15) 0.37782(12) 0.69351(14) 0.0512(6) Uani 1.00 1 d .
C(10) C 0.56121(15) 0.32611(12) 0.70484(14) 0.0513(6) Uani 1.00 1 d .
C(11) C 0.57494(15) 0.25217(12) 0.69247(14) 0.0495(6) Uani 1.00 1 d .
C(12) C 0.41909(15) 0.21836(13) 0.72113(15) 0.0578(7) Uani 1.00 1 d .
C(13) C 0.42580(15) 0.22786(12) 0.81502(15) 0.0507(6) Uani 1.00 1 d .
C(14) C 0.49749(17) 0.19304(13) 0.87334(18) 0.0674(8) Uani 1.00 1 d .
C(15) C 0.5002(2) 0.20076(17) 0.95985(19) 0.0832(10) Uani 1.00 1 d .
C(16) C 0.4328(2) 0.24288(18) 0.9877(2) 0.0942(11) Uani 1.00 1 d .
C(17) C 0.3625(2) 0.27674(18) 0.9311(2) 0.0910(11) Uani 1.00 1 d .
C(18) C 0.35964(17) 0.26995(14) 0.84468(17) 0.0691(8) Uani 1.00 1 d .
C(19) C 0.52269(19) 0.48094(14) 0.70801(19) 0.0759(9) Uani 1.00 1 d .
C(20) C 0.4543(2) 0.47937(17) 0.6222(2) 0.1088(12) Uani 1.00 1 d .
C(21) C 0.68966(19) 0.50540(13) 0.69554(18) 0.0713(9) Uani 1.00 1 d .
C(22) C 0.6901(2) 0.52924(17) 0.6068(2) 0.0960(11) Uani 1.00 1 d .
C(23) C 0.66158(17) 0.49434(15) 0.91394(16) 0.0616(8) Uani 1.00 1 d .
C(24) C 0.66931(16) 0.41582(13) 0.91603(14) 0.0541(7) Uani 1.00 1 d .
C(25) C 0.75387(15) 0.38374(12) 0.90748(14) 0.0533(7) Uani 1.00 1 d .
C(26) C 0.83225(17) 0.43032(14) 0.89788(17) 0.0625(8) Uani 1.00 1 d .
C(27) C 0.83837(16) 0.27818(13) 0.89089(14) 0.0559(7) Uani 1.00 1 d .
C(28) C 0.85159(15) 0.20050(13) 0.88300(15) 0.0550(7) Uani 1.00 1 d .
C(29) C 0.78052(16) 0.14884(14) 0.88655(17) 0.0717(8) Uani 1.00 1 d .
C(30) C 0.79302(17) 0.07497(15) 0.87499(19) 0.0795(9) Uani 1.00 1 d .
C(31) C 0.87908(17) 0.04818(14) 0.85616(18) 0.0678(8) Uani 1.00 1 d .
C(32) C 0.95176(16) 0.09890(13) 0.85255(15) 0.0604(7) Uani 1.00 1 d .
C(33) C 0.93883(15) 0.17254(13) 0.86624(14) 0.0536(7) Uani 1.00 1 d .
C(34) C 1.09429(15) 0.20558(13) 0.83796(15) 0.0593(7) Uani 1.00 1 d .
C(35) C 1.07997(15) 0.20233(12) 0.74296(15) 0.0517(7) Uani 1.00 1 d .
C(36) C 1.14611(17) 0.16672(14) 0.70505(18) 0.0699(9) Uani 1.00 1 d .
C(37) C 1.1371(2) 0.16566(16) 0.6175(2) 0.0831(10) Uani 1.00 1 d .
C(38) C 1.0611(2) 0.20062(15) 0.56703(18) 0.0772(9) Uani 1.00 1 d .
C(39) C 0.9944(2) 0.23590(14) 0.60429(19) 0.0740(9) Uani 1.00 1 d .
C(40) C 1.00382(16) 0.23689(13) 0.69134(18) 0.0629(8) Uani 1.00 1 d .
C(41) C 0.8138(2) -0.08132(18) 0.8366(2) 0.1092(14) Uani 1.00 1 d .
C(42) C 0.8098(2) -0.1084(2) 0.9188(2) 0.1360(17) Uani 1.00 1 d .
C(43) C 0.9858(2) -0.05422(15) 0.8291(2) 0.0906(11) Uani 1.00 1 d .
C(44) C 1.0541(2) -0.06037(17) 0.9112(2) 0.1055(13) Uani 1.00 1 d .
H(1) H 0.9214 0.1084 0.6316 0.090 Uiso 1.00 1 c R
H(2) H 0.9807 0.0329 0.6189 0.090 Uiso 1.00 1 c R
H(3) H 0.5341 0.4041 0.9313 0.090 Uiso 1.00 1 c R
H(4) H 0.5914 0.3260 0.9279 0.090 Uiso 1.00 1 c R
H(5) H 0.6192 0.1161 0.6593 0.067 Uiso 1.00 1 c R
H(6) H 0.7856 0.2613 0.6468 0.079 Uiso 1.00 1 c R
H(7) H 0.7639 0.3847 0.6643 0.080 Uiso 1.00 1 c R
H(8) H 0.5036 0.3422 0.7205 0.062 Uiso 1.00 1 c R
H(9) H 0.3984 0.2636 0.6941 0.071 Uiso 1.00 1 c R
H(10) H 0.3734 0.1811 0.7010 0.071 Uiso 1.00 1 c R
H(11) H 0.5438 0.1637 0.8536 0.081 Uiso 1.00 1 c R
H(12) H 0.5499 0.1779 0.9996 0.098 Uiso 1.00 1 c R
H(13) H 0.4344 0.2472 1.0469 0.114 Uiso 1.00 1 c R
H(14) H 0.3160 0.3058 0.9510 0.110 Uiso 1.00 1 c R
H(15) H 0.3113 0.2945 0.8053 0.083 Uiso 1.00 1 c R
H(16) H 0.4959 0.4516 0.7463 0.094 Uiso 1.00 1 c R
H(17) H 0.5292 0.5301 0.7282 0.094 Uiso 1.00 1 c R
H(18) H 0.4596 0.5245 0.5937 0.128 Uiso 1.00 1 c R
H(19) H 0.3901 0.4730 0.6294 0.128 Uiso 1.00 1 c R
H(20) H 0.4714 0.4399 0.5895 0.128 Uiso 1.00 1 c R
H(21) H 0.6804 0.5480 0.7272 0.087 Uiso 1.00 1 c R
H(22) H 0.7504 0.4844 0.7185 0.086 Uiso 1.00 1 c R
H(23) H 0.7304 0.4973 0.5828 0.119 Uiso 1.00 1 c R
H(24) H 0.7129 0.5782 0.6059 0.119 Uiso 1.00 1 c R
H(25) H 0.6265 0.5265 0.5747 0.119 Uiso 1.00 1 c R
H(26) H 0.8898 0.3099 0.8852 0.067 Uiso 1.00 1 c R
H(27) H 0.7215 0.1655 0.8989 0.086 Uiso 1.00 1 c R
H(28) H 0.7427 0.0416 0.8786 0.096 Uiso 1.00 1 c R
H(29) H 1.0111 0.0827 0.8405 0.073 Uiso 1.00 1 c R
H(30) H 1.1423 0.2410 0.8585 0.073 Uiso 1.00 1 c R
H(31) H 1.1150 0.1586 0.8601 0.072 Uiso 1.00 1 c R
H(32) H 1.1992 0.1431 0.7400 0.085 Uiso 1.00 1 c R
H(33) H 1.1837 0.1409 0.5929 0.104 Uiso 1.00 1 c R
H(34) H 1.0546 0.1999 0.5071 0.094 Uiso 1.00 1 c R
H(35) H 0.9415 0.2601 0.5698 0.088 Uiso 1.00 1 c R
H(36) H 0.9577 0.2616 0.7165 0.076 Uiso 1.00 1 c R
H(37) H 0.7541 -0.0595 0.8122 0.134 Uiso 1.00 1 c R
H(38) H 0.8258 -0.1216 0.8026 0.134 Uiso 1.00 1 c R
H(39) H 0.8508 -0.1498 0.9319 0.169 Uiso 1.00 1 c R
H(40) H 0.7462 -0.1218 0.9224 0.169 Uiso 1.00 1 c R
H(41) H 0.8312 -0.0701 0.9581 0.169 Uiso 1.00 1 c R
H(42) H 0.9773 -0.1015 0.8036 0.108 Uiso 1.00 1 c R
H(43) H 1.0113 -0.0217 0.7930 0.108 Uiso 1.00 1 c R
H(44) H 1.0879 -0.0153 0.9229 0.130 Uiso 1.00 1 c R
H(45) H 1.0985 -0.0992 0.9102 0.130 Uiso 1.00 1 c R
H(46) H 1.0183 -0.0697 0.9541 0.130 Uiso 1.00 1 c R

loop_
_atom_site_aniso_label
_atom_site_aniso_U_11
_atom_site_aniso_U_22
_atom_site_aniso_U_33
_atom_site_aniso_U_12
_atom_site_aniso_U_13
_atom_site_aniso_U_23
O(1) 0.0578(9) 0.0519(9) 0.0885(12) -0.0041(7) 0.0361(8) -0.0080(8)
O(2) 0.0543(9) 0.0572(10) 0.0862(12) -0.0072(7) 0.0300(8) -0.0148(8)
N(1) 0.0570(12) 0.0522(12) 0.1160(18) 0.0031(10) 0.0292(12) -0.0091(11)
N(2) 0.0938(17) 0.0563(15) 0.140(2) 0.0080(13) 0.0373(16) -0.0109(14)
N(3) 0.0699(14) 0.0709(15) 0.129(2) -0.0102(12) 0.0422(14) -0.0111(14)
N(4) 0.0522(11) 0.0504(12) 0.0663(13) 0.0054(9) 0.0167(9) -0.0011(9)
N(5) 0.0518(11) 0.0468(11) 0.0785(14) -0.0005(9) 0.0170(10) -0.0017(10)
N(6) 0.0536(11) 0.0543(13) 0.1161(18) 0.0021(10) 0.0310(11) 0.0037(12)
N(7) 0.0935(17) 0.0571(14) 0.1035(19) 0.0043(13) 0.0193(14) -0.0019(13)
N(8) 0.0617(14) 0.0780(16) 0.144(2) -0.0070(13) 0.0294(14) 0.0109(15)
N(9) 0.0490(11) 0.0522(12) 0.0699(13) 0.0057(9) 0.0128(9) 0.0036(9)
N(10) 0.0631(14) 0.0497(13) 0.161(2) -0.0040(11) 0.0270(15) 0.0023(14)
C(1) 0.0580(14) 0.0539(16) 0.0846(19) 0.0074(12) 0.0216(13) -0.0033(13)
C(2) 0.0522(13) 0.0444(13) 0.0666(16) 0.0013(11) 0.0194(11) -0.0040(11)
C(3) 0.0518(13) 0.0462(13) 0.0631(16) 0.0020(11) 0.0165(11) -0.0029(11)
C(4) 0.0579(15) 0.0540(15) 0.0809(19) 0.0045(12) 0.0256(13) -0.0057(13)
C(5) 0.0497(13) 0.0543(14) 0.0649(16) 0.0050(11) 0.0168(11) -0.0017(11)
C(6) 0.0438(12) 0.0486(13) 0.0624(15) 0.0042(10) 0.0139(10) -0.0015(11)
C(7) 0.0443(12) 0.0615(16) 0.0926(19) 0.0087(11) 0.0211(12) 0.0022(14)
C(8) 0.0484(13) 0.0517(15) 0.101(2) -0.0015(11) 0.0238(13) 0.0016(13)
C(9) 0.0440(12) 0.0511(14) 0.0576(15) 0.0008(10) 0.0081(10) -0.0016(11)
C(10) 0.0443(12) 0.0519(14) 0.0597(15) 0.0026(10) 0.0148(10) -0.0029(11)
C(11) 0.0473(12) 0.0480(13) 0.0553(14) -0.0023(10) 0.0150(10) -0.0032(11)
C(12) 0.0460(12) 0.0593(15) 0.0723(17) -0.0033(11) 0.0221(11) -0.0040(12)
C(13) 0.0460(12) 0.0493(13) 0.0586(15) -0.0053(10) 0.0150(11) 0.0005(11)
C(14) 0.0570(15) 0.0617(16) 0.083(2) 0.0029(12) 0.0136(14) 0.0076(14)
C(15) 0.0720(18) 0.100(2) 0.073(2) 0.0029(16) 0.0008(16) 0.0188(17)
C(16) 0.090(2) 0.131(2) 0.062(2) -0.008(2) 0.0168(17) -0.0060(19)
C(17) 0.080(2) 0.123(2) 0.074(2) 0.0195(18) 0.0232(16) -0.0165(19)
C(18) 0.0587(14) 0.0813(19) 0.0679(19) 0.0175(13) 0.0140(13) -0.0016(14)
C(19) 0.0740(17) 0.0504(15) 0.111(2) 0.0091(13) 0.0365(16) -0.0066(15)
C(20) 0.0576(17) 0.102(2) 0.159(3) 0.0177(16) 0.0027(19) 0.018(2)
C(21) 0.0756(17) 0.0552(16) 0.085(2) -0.0106(13) 0.0213(15) -0.0057(14)
C(22) 0.088(2) 0.095(2) 0.113(2) -0.0054(18) 0.0378(19) 0.0243(19)
C(23) 0.0571(14) 0.0589(16) 0.0695(18) 0.0025(12) 0.0143(12) -0.0021(13)
C(24) 0.0509(13) 0.0508(14) 0.0610(15) 0.0010(11) 0.0120(11) 0.0013(11)
C(25) 0.0469(12) 0.0535(14) 0.0594(15) -0.0021(11) 0.0101(11) 0.0020(11)
C(26) 0.0502(14) 0.0564(16) 0.0813(19) 0.0016(12) 0.0140(13) 0.0030(13)
C(27) 0.0476(13) 0.0581(15) 0.0621(15) -0.0003(11) 0.0109(11) 0.0044(12)
C(28) 0.0474(12) 0.0537(14) 0.0641(16) 0.0037(11) 0.0118(11) 0.0058(11)
C(29) 0.0445(13) 0.0615(17) 0.110(2) 0.0042(12) 0.0182(13) 0.0118(15)
C(30) 0.0526(15) 0.0599(17) 0.128(2) -0.0035(13) 0.0228(15) 0.0097(16)
C(31) 0.0526(14) 0.0523(15) 0.098(2) 0.0015(12) 0.0127(13) 0.0075(14)
C(32) 0.0525(13) 0.0530(15) 0.0778(17) 0.0006(11) 0.0179(12) 0.0005(12)
C(33) 0.0469(12) 0.0530(14) 0.0623(15) -0.0033(11) 0.0140(11) 0.0020(11)
C(34) 0.0461(12) 0.0537(14) 0.0817(18) -0.0026(11) 0.0217(12) -0.0060(12)
C(35) 0.0471(12) 0.0403(12) 0.0712(17) -0.0002(10) 0.0199(11) 0.0000(11)
C(36) 0.0608(15) 0.0711(18) 0.081(2) 0.0176(13) 0.0212(14) 0.0048(14)
C(37) 0.086(2) 0.088(2) 0.086(2) 0.0141(16) 0.0406(17) -0.0032(17)
C(38) 0.089(2) 0.0751(19) 0.071(2) -0.0040(16) 0.0244(16) 0.0078(15)
C(39) 0.0744(17) 0.0608(17) 0.085(2) 0.0058(14) 0.0103(16) 0.0087(15)
C(40) 0.0558(14) 0.0530(15) 0.081(2) 0.0067(11) 0.0175(13) -0.0004(13)
C(41) 0.110(2) 0.084(2) 0.141(3) 0.005(2) 0.043(2) 0.003(2)
C(42) 0.139(3) 0.126(3) 0.157(3) 0.038(2) 0.064(2) 0.029(2)
C(43) 0.089(2) 0.0540(17) 0.128(2) -0.0006(15) 0.018(2) -0.0014(17)
C(44) 0.094(2) 0.096(2) 0.133(3) 0.0086(19) 0.039(2) 0.004(2)

loop_
_atom_type_symbol
_atom_type_description
_atom_type_scat_dispersion_real
_atom_type_scat_dispersion_imag
_atom_type_scat_source
C C 0.018 0.009
;
International Tables for Crystallography
(1992, Vol. C, Tables 4.2.6.8 and 6.1.1.4)
;
H H 0.000 0.000
;
International Tables for Crystallography
(1992, Vol. C, Table 6.1.1.4)
;
N N 0.031 0.018
;
International Tables for Crystallography
(1992, Vol. C, Tables 4.2.6.8 and 6.1.1.4)
;
O O 0.049 0.032
;
International Tables for Crystallography
(1992, Vol. C, Tables 4.2.6.8 and 6.1.1.4)
;

loop_
_geom_angle_atom_site_label_1
_geom_angle_atom_site_label_2
_geom_angle_atom_site_label_3
_geom_angle
_geom_angle_publ_flag
C(11) O(1) C(12) 120.37(16) yes
C(33) O(2) C(34) 119.73(17) yes
C(3) N(4) C(5) 119.08(19) yes
C(9) N(5) C(19) 121.14(18) yes
C(9) N(5) C(21) 121.39(19) yes
C(19) N(5) C(21) 116.19(18) yes
C(25) N(9) C(27) 119.02(19) yes
C(31) N(10) C(41) 122.5(2) yes
C(31) N(10) C(43) 121.9(2) yes
C(41) N(10) C(43) 115.7(2) yes
N(2) C(1) C(2) 178.9(3) yes
N(1) C(2) C(1) 117.1(2) yes
N(1) C(2) C(3) 124.0(2) yes
C(1) C(2) C(3) 118.9(2) yes
N(4) C(3) C(2) 118.49(19) yes
N(4) C(3) C(4) 121.1(2) yes
C(2) C(3) C(4) 120.4(2) yes
N(3) C(4) C(3) 176.2(2) yes
N(4) C(5) C(6) 122.4(2) yes
C(5) C(6) C(7) 123.3(2) yes
C(5) C(6) C(11) 120.5(2) yes
C(7) C(6) C(11) 116.3(2) yes
C(6) C(7) C(8) 123.2(2) yes
C(7) C(8) C(9) 120.6(2) yes
N(5) C(9) C(8) 121.4(2) yes
N(5) C(9) C(10) 121.1(2) yes
C(8) C(9) C(10) 117.4(2) yes
C(9) C(10) C(11) 120.8(2) yes
O(1) C(11) C(6) 114.46(18) yes
O(1) C(11) C(10) 123.8(2) yes
C(6) C(11) C(10) 121.7(2) yes
O(1) C(12) C(13) 113.24(16) yes
C(12) C(13) C(14) 121.0(2) yes
C(12) C(13) C(18) 120.11(19) yes
C(14) C(13) C(18) 118.8(2) yes
C(13) C(14) C(15) 119.9(2) yes
C(14) C(15) C(16) 120.0(2) yes
C(15) C(16) C(17) 120.3(3) yes
C(16) C(17) C(18) 120.1(2) yes
C(13) C(18) C(17) 120.8(2) yes
N(5) C(19) C(20) 113.0(2) yes
N(5) C(21) C(22) 115.5(2) yes
N(7) C(23) C(24) 178.7(2) yes
N(6) C(24) C(23) 116.6(2) yes
N(6) C(24) C(25) 124.2(2) yes
C(23) C(24) C(25) 119.2(2) yes
N(9) C(25) C(24) 119.6(2) yes
N(9) C(25) C(26) 121.9(2) yes
C(24) C(25) C(26) 118.5(2) yes
N(8) C(26) C(25) 176.6(2) yes
N(9) C(27) C(28) 124.0(2) yes
C(27) C(28) C(29) 123.6(2) yes
C(27) C(28) C(33) 120.4(2) yes
C(29) C(28) C(33) 115.9(2) yes
C(28) C(29) C(30) 122.8(2) yes
C(29) C(30) C(31) 120.7(2) yes
N(10) C(31) C(30) 122.1(2) yes
N(10) C(31) C(32) 120.3(2) yes
C(30) C(31) C(32) 117.6(2) yes
C(31) C(32) C(33) 120.9(2) yes
O(2) C(33) C(28) 114.34(19) yes
O(2) C(33) C(32) 123.6(2) yes
C(28) C(33) C(32) 122.0(2) yes
O(2) C(34) C(35) 112.77(16) yes
C(34) C(35) C(36) 120.01(19) yes
C(34) C(35) C(40) 121.8(2) yes
C(36) C(35) C(40) 118.2(2) yes
C(35) C(36) C(37) 121.3(2) yes
C(36) C(37) C(38) 119.8(2) yes
C(37) C(38) C(39) 119.3(2) yes
C(38) C(39) C(40) 120.7(2) yes
C(35) C(40) C(39) 120.8(2) yes
N(10) C(41) C(42) 110.6(2) yes
N(10) C(43) C(44) 110.8(2) yes
C(2) N(1) H(1) 120.3 no
C(2) N(1) H(2) 119.7 no
H(1) N(1) H(2) 120.0 no
C(24) N(6) H(3) 119.6 no
C(24) N(6) H(4) 120.4 no
H(3) N(6) H(4) 120.0 no
N(4) C(5) H(5) 118.5 no
C(6) C(5) H(5) 119.1 no
C(6) C(7) H(6) 118.1 no
C(8) C(7) H(6) 118.7 no
C(7) C(8) H(7) 119.9 no
C(9) C(8) H(7) 119.6 no
C(9) C(10) H(8) 119.7 no
C(11) C(10) H(8) 119.5 no
O(1) C(12) H(9) 108.2 no
O(1) C(12) H(10) 108.7 no
C(13) C(12) H(9) 108.2 no
C(13) C(12) H(10) 109.1 no
H(9) C(12) H(10) 109.5 no
C(13) C(14) H(11) 119.7 no
C(15) C(14) H(11) 120.4 no
C(14) C(15) H(12) 119.8 no
C(16) C(15) H(12) 120.1 no
C(15) C(16) H(13) 119.6 no
C(17) C(16) H(13) 120.1 no
C(16) C(17) H(14) 119.7 no
C(18) C(17) H(14) 120.2 no
C(13) C(18) H(15) 119.3 no
C(17) C(18) H(15) 120.0 no
N(5) C(19) H(16) 108.1 no
N(5) C(19) H(17) 109.1 no
C(20) C(19) H(16) 108.0 no
C(20) C(19) H(17) 109.2 no
H(16) C(19) H(17) 109.5 no
C(19) C(20) H(18) 108.8 no
C(19) C(20) H(19) 110.5 no
C(19) C(20) H(20) 109.1 no
H(18) C(20) H(19) 109.5 no
H(18) C(20) H(20) 109.5 no
H(19) C(20) H(20) 109.5 no
N(5) C(21) H(21) 108.4 no
N(5) C(21) H(22) 107.6 no
C(22) C(21) H(21) 107.5 no
C(22) C(21) H(22) 108.2 no
H(21) C(21) H(22) 109.5 no
C(21) C(22) H(23) 109.1 no
C(21) C(22) H(24) 110.7 no
C(21) C(22) H(25) 108.7 no
H(23) C(22) H(24) 109.5 no
H(23) C(22) H(25) 109.5 no
H(24) C(22) H(25) 109.5 no
N(9) C(27) H(26) 117.8 no
C(28) C(27) H(26) 118.2 no
C(28) C(29) H(27) 118.3 no
C(30) C(29) H(27) 118.9 no
C(29) C(30) H(28) 119.9 no
C(31) C(30) H(28) 119.4 no
C(31) C(32) H(29) 119.9 no
C(33) C(32) H(29) 119.2 no
O(2) C(34) H(30) 109.0 no
O(2) C(34) H(31) 108.3 no
C(35) C(34) H(30) 108.9 no
C(35) C(34) H(31) 108.4 no
H(30) C(34) H(31) 109.5 no
C(35) C(36) H(32) 118.9 no
C(37) C(36) H(32) 119.8 no
C(36) C(37) H(33) 119.8 no
C(38) C(37) H(33) 120.5 no
C(37) C(38) H(34) 120.0 no
C(39) C(38) H(34) 120.7 no
C(38) C(39) H(35) 119.8 no
C(40) C(39) H(35) 119.5 no
C(35) C(40) H(36) 119.2 no
C(39) C(40) H(36) 120.1 no
N(10) C(41) H(37) 109.6 no
N(10) C(41) H(38) 109.7 no
C(42) C(41) H(37) 109.4 no
C(42) C(41) H(38) 108.1 no
H(37) C(41) H(38) 109.5 no
C(41) C(42) H(39) 110.2 no
C(41) C(42) H(40) 110.9 no
C(41) C(42) H(41) 107.3 no
H(39) C(42) H(40) 109.5 no
H(39) C(42) H(41) 109.5 no
H(40) C(42) H(41) 109.5 no
N(10) C(43) H(42) 109.8 no
N(10) C(43) H(43) 108.9 no
C(44) C(43) H(42) 108.7 no
C(44) C(43) H(43) 109.1 no
H(42) C(43) H(43) 109.5 no
C(43) C(44) H(44) 109.2 no
C(43) C(44) H(45) 111.3 no
C(43) C(44) H(46) 107.9 no
H(44) C(44) H(45) 109.5 no
H(44) C(44) H(46) 109.5 no
H(45) C(44) H(46) 109.5 no

loop_
_geom_bond_atom_site_label_1
_geom_bond_atom_site_label_2
_geom_bond_distance
_geom_bond_publ_flag
O(1) C(11) 1.375(2) yes
O(1) C(12) 1.427(2) yes
O(2) C(33) 1.368(2) yes
O(2) C(34) 1.431(2) yes
N(1) C(2) 1.348(2) yes
N(2) C(1) 1.143(3) yes
N(3) C(4) 1.140(3) yes
N(4) C(3) 1.396(2) yes
N(4) C(5) 1.300(3) yes
N(5) C(9) 1.378(2) yes
N(5) C(19) 1.452(3) yes
N(5) C(21) 1.450(3) yes
N(6) C(24) 1.351(3) yes
N(7) C(23) 1.143(3) yes
N(8) C(26) 1.136(3) yes
N(9) C(25) 1.385(2) yes
N(9) C(27) 1.294(3) yes
N(10) C(31) 1.380(3) yes
N(10) C(41) 1.505(4) yes
N(10) C(43) 1.474(3) yes
C(1) C(2) 1.419(3) yes
C(2) C(3) 1.361(3) yes
C(3) C(4) 1.431(3) yes
C(5) C(6) 1.435(3) yes
C(6) C(7) 1.388(3) yes
C(6) C(11) 1.401(3) yes
C(7) C(8) 1.362(3) yes
C(8) C(9) 1.401(3) yes
C(9) C(10) 1.402(3) yes
C(10) C(11) 1.380(3) yes
C(12) C(13) 1.503(3) yes
C(13) C(14) 1.394(3) yes
C(13) C(18) 1.370(3) yes
C(14) C(15) 1.390(4) yes
C(15) C(16) 1.370(4) yes
C(16) C(17) 1.360(4) yes
C(17) C(18) 1.386(4) yes
C(19) C(20) 1.523(4) yes
C(21) C(22) 1.491(4) yes
C(23) C(24) 1.433(3) yes
C(24) C(25) 1.368(3) yes
C(25) C(26) 1.433(3) yes
C(27) C(28) 1.435(3) yes
C(28) C(29) 1.390(3) yes
C(28) C(33) 1.416(3) yes
C(29) C(30) 1.373(3) yes
C(30) C(31) 1.405(3) yes
C(31) C(32) 1.396(3) yes
C(32) C(33) 1.376(3) yes
C(34) C(35) 1.501(3) yes
C(35) C(36) 1.379(3) yes
C(35) C(40) 1.379(3) yes
C(36) C(37) 1.387(4) yes
C(37) C(38) 1.374(3) yes
C(38) C(39) 1.376(4) yes
C(39) C(40) 1.379(4) yes
C(41) C(42) 1.423(5) yes
C(43) C(44) 1.481(4) yes
N(1) H(1) 0.950 no
N(1) H(2) 0.950 no
N(6) H(3) 0.950 no
N(6) H(4) 0.950 no
C(5) H(5) 0.950 no
C(7) H(6) 0.950 no
C(8) H(7) 0.950 no
C(10) H(8) 0.950 no
C(12) H(9) 0.950 no
C(12) H(10) 0.950 no
C(14) H(11) 0.950 no
C(15) H(12) 0.950 no
C(16) H(13) 0.950 no
C(17) H(14) 0.950 no
C(18) H(15) 0.950 no
C(19) H(16) 0.950 no
C(19) H(17) 0.950 no
C(20) H(18) 0.950 no
C(20) H(19) 0.950 no
C(20) H(20) 0.950 no
C(21) H(21) 0.950 no
C(21) H(22) 0.950 no
C(22) H(23) 0.950 no
C(22) H(24) 0.950 no
C(22) H(25) 0.950 no
C(27) H(26) 0.950 no
C(29) H(27) 0.950 no
C(30) H(28) 0.950 no
C(32) H(29) 0.950 no
C(34) H(30) 0.950 no
C(34) H(31) 0.950 no
C(36) H(32) 0.950 no
C(37) H(33) 0.950 no
C(38) H(34) 0.950 no
C(39) H(35) 0.950 no
C(40) H(36) 0.950 no
C(41) H(37) 0.950 no
C(41) H(38) 0.950 no
C(42) H(39) 0.950 no
C(42) H(40) 0.950 no
C(42) H(41) 0.950 no
C(43) H(42) 0.950 no
C(43) H(43) 0.950 no
C(44) H(44) 0.950 no
C(44) H(45) 0.950 no
C(44) H(46) 0.950 no

loop_
_geom_contact_atom_site_label_1
_geom_contact_atom_site_label_2
_geom_contact_distance
_geom_contact_site_symmetry_2
O(1) C(5) 2.698(2) .
O(1) C(6) 2.334(2) .
O(1) C(7) 3.593(2) .
O(1) C(10) 2.430(2) .
O(1) C(13) 2.447(3) .
O(1) C(14) 2.837(3) .
O(1) C(16) 3.517(3) 4_554
O(2) N(2) 3.368(2) 2_756
O(2) C(27) 2.709(2) .
O(2) C(28) 2.339(2) .
O(2) C(29) 3.595(2) .
O(2) C(32) 2.418(2) .
O(2) C(35) 2.442(3) .
O(2) C(38) 3.437(3) 4_555
O(2) C(40) 2.818(3) .
N(1) N(2) 3.400(3) .
N(1) N(4) 2.783(2) .
N(1) N(8) 3.115(3) 2_746
N(1) C(1) 2.361(3) .
N(1) C(3) 2.392(2) .
N(1) C(38) 3.508(3) .
N(1) C(39) 3.453(3) .
N(1) C(40) 3.572(3) .
N(2) O(2) 3.368(2) 2_746
N(2) N(1) 3.400(3) .
N(2) C(2) 2.562(3) .
N(2) C(3) 3.428(3) .
N(2) C(4) 3.462(3) .
N(2) C(17) 3.548(3) 2_646
N(2) C(34) 3.300(3) 2_746
N(2) C(38) 3.496(4) 3_756
N(3) N(4) 3.475(2) .
N(3) N(6) 3.196(2) 2_646
N(3) C(1) 3.535(3) .
N(3) C(2) 3.487(3) .
N(3) C(3) 2.569(3) .
N(3) C(5) 3.474(3) .
N(3) C(17) 3.590(4) 2_646
N(3) C(18) 3.590(3) 2_646
N(3) C(19) 3.540(4) 2_646
N(4) N(1) 2.783(2) .
N(4) N(3) 3.475(2) .
N(4) C(2) 2.369(2) .
N(4) C(4) 2.462(3) .
N(4) C(6) 2.397(2) .
N(4) C(7) 2.895(3) .
N(5) C(8) 2.424(3) .
N(5) C(10) 2.422(2) .
N(5) C(20) 2.481(3) .
N(5) C(22) 2.488(3) .
N(5) C(23) 3.385(3) .
N(5) C(24) 3.393(2) .
N(6) N(3) 3.196(2) 2_656
N(6) N(7) 3.401(3) .
N(6) N(9) 2.813(2) .
N(6) C(15) 3.555(3) .
N(6) C(16) 3.599(3) .
N(6) C(23) 2.369(3) .
N(6) C(25) 2.403(2) .
N(7) N(6) 3.401(3) .
N(7) C(24) 2.576(3) .
N(7) C(25) 3.457(3) .
N(7) C(26) 3.454(3) .
N(8) N(1) 3.115(3) 2_756
N(8) N(9) 3.481(2) .
N(8) C(23) 3.488(3) .
N(8) C(24) 3.460(3) .
N(8) C(25) 2.568(3) .
N(8) C(27) 3.488(3) .
N(9) N(6) 2.813(2) .
N(9) N(8) 3.481(2) .
N(9) C(24) 2.379(2) .
N(9) C(26) 2.464(3) .
N(9) C(28) 2.410(2) .
N(9) C(29) 2.929(3) .
N(10) C(2) 3.548(3) .
N(10) C(30) 2.437(3) .
N(10) C(32) 2.408(3) .
N(10) C(42) 2.407(4) .
N(10) C(44) 2.434(3) .
C(1) N(1) 2.361(3) .
C(1) N(3) 3.535(3) .
C(1) C(3) 2.394(3) .
C(1) C(4) 2.770(3) .
C(2) N(2) 2.562(3) .
C(2) N(3) 3.487(3) .
C(2) N(4) 2.369(2) .
C(2) N(10) 3.548(3) .
C(2) C(4) 2.422(3) .
C(2) C(5) 3.548(3) .
C(3) N(1) 2.392(2) .
C(3) N(2) 3.428(3) .
C(3) N(3) 2.569(3) .
C(3) C(1) 2.394(3) .
C(3) C(5) 2.324(3) .
C(3) C(23) 3.551(3) 4_554
C(3) C(24) 3.499(3) 4_554
C(4) N(2) 3.462(3) .
C(4) N(4) 2.462(3) .
C(4) C(1) 2.770(3) .
C(4) C(2) 2.422(3) .
C(4) C(5) 2.770(3) .
C(4) C(23) 3.419(3) 4_554
C(5) O(1) 2.698(2) .
C(5) N(3) 3.474(3) .
C(5) C(2) 3.548(3) .
C(5) C(3) 2.324(3) .
C(5) C(4) 2.770(3) .
C(5) C(7) 2.484(3) .
C(5) C(11) 2.462(3) .
C(6) O(1) 2.334(2) .
C(6) N(4) 2.397(2) .
C(6) C(8) 2.419(3) .
C(6) C(9) 2.835(3) .
C(6) C(10) 2.429(3) .
C(7) O(1) 3.593(2) .
C(7) N(4) 2.895(3) .
C(7) C(5) 2.484(3) .
C(7) C(9) 2.400(3) .
C(7) C(10) 2.741(3) .
C(7) C(11) 2.369(3) .
C(8) N(5) 2.424(3) .
C(8) C(6) 2.419(3) .
C(8) C(10) 2.396(3) .
C(8) C(11) 2.756(3) .
C(8) C(21) 2.865(3) .
C(8) C(22) 3.400(3) .
C(9) C(6) 2.835(3) .
C(9) C(7) 2.400(3) .
C(9) C(11) 2.419(3) .
C(9) C(19) 2.465(3) .
C(9) C(20) 3.146(3) .
C(9) C(21) 2.467(3) .
C(9) C(22) 3.273(3) .
C(9) C(24) 3.576(3) .
C(9) C(25) 3.539(2) .
C(10) O(1) 2.430(2) .
C(10) N(5) 2.422(2) .
C(10) C(6) 2.429(3) .
C(10) C(7) 2.741(3) .
C(10) C(8) 2.396(3) .
C(10) C(12) 2.866(3) .
C(10) C(13) 3.375(3) .
C(10) C(19) 2.873(3) .
C(10) C(20) 3.326(3) .
C(11) C(5) 2.462(3) .
C(11) C(7) 2.369(3) .
C(11) C(8) 2.756(3) .
C(11) C(9) 2.419(3) .
C(11) C(12) 2.431(3) .
C(11) C(13) 3.198(3) .
C(11) C(14) 3.476(3) .
C(11) C(16) 3.507(3) 4_554
C(12) C(10) 2.866(3) .
C(12) C(11) 2.431(3) .
C(12) C(14) 2.522(3) .
C(12) C(18) 2.490(3) .
C(13) O(1) 2.447(3) .
C(13) C(10) 3.375(3) .
C(13) C(11) 3.198(3) .
C(13) C(15) 2.410(3) .
C(13) C(16) 2.770(4) .
C(13) C(17) 2.396(4) .
C(14) O(1) 2.837(3) .
C(14) C(11) 3.476(3) .
C(14) C(12) 2.522(3) .
C(14) C(16) 2.391(4) .
C(14) C(17) 2.752(4) .
C(14) C(18) 2.379(3) .
C(15) N(6) 3.555(3) .
C(15) C(13) 2.410(3) .
C(15) C(17) 2.368(4) .
C(15) C(18) 2.748(3) .
C(16) O(1) 3.517(3) 4_555
C(16) N(6) 3.599(3) .
C(16) C(11) 3.507(3) 4_555
C(16) C(13) 2.770(4) .
C(16) C(14) 2.391(4) .
C(16) C(18) 2.380(3) .
C(17) N(2) 3.548(3) 2_656
C(17) N(3) 3.590(4) 2_656
C(17) C(13) 2.396(4) .
C(17) C(14) 2.752(4) .
C(17) C(15) 2.368(4) .
C(18) N(3) 3.590(3) 2_656
C(18) C(12) 2.490(3) .
C(18) C(14) 2.379(3) .
C(18) C(15) 2.748(3) .
C(18) C(16) 2.380(3) .
C(19) N(3) 3.540(4) 2_656
C(19) C(9) 2.465(3) .
C(19) C(10) 2.873(3) .
C(19) C(21) 2.464(3) .
C(19) C(22) 3.259(4) .
C(19) C(23) 3.512(3) .
C(20) N(5) 2.481(3) .
C(20) C(9) 3.146(3) .
C(20) C(10) 3.326(3) .
C(20) C(21) 3.358(3) .
C(20) C(22) 3.532(4) .
C(21) C(8) 2.865(3) .
C(21) C(9) 2.467(3) .
C(21) C(19) 2.464(3) .
C(21) C(20) 3.358(3) .
C(22) N(5) 2.488(3) .
C(22) C(8) 3.400(3) .
C(22) C(9) 3.273(3) .
C(22) C(19) 3.259(4) .
C(22) C(20) 3.532(4) .
C(23) N(5) 3.385(3) .
C(23) N(6) 2.369(3) .
C(23) N(8) 3.488(3) .
C(23) C(3) 3.551(3) 4_555
C(23) C(4) 3.419(3) 4_555
C(23) C(19) 3.512(3) .
C(23) C(25) 2.417(3) .
C(23) C(26) 2.751(3) .
C(24) N(5) 3.393(2) .
C(24) N(7) 2.576(3) .
C(24) N(8) 3.460(3) .
C(24) N(9) 2.379(2) .
C(24) C(3) 3.499(3) 4_555
C(24) C(9) 3.576(3) .
C(24) C(26) 2.408(3) .
C(24) C(27) 3.551(3) .
C(25) N(6) 2.403(2) .
C(25) N(7) 3.457(3) .
C(25) N(8) 2.568(3) .
C(25) C(9) 3.539(2) .
C(25) C(23) 2.417(3) .
C(25) C(27) 2.309(3) .
C(26) N(7) 3.454(3) .
C(26) N(9) 2.464(3) .
C(26) C(23) 2.751(3) .
C(26) C(24) 2.408(3) .
C(26) C(27) 2.773(3) .
C(27) O(2) 2.709(2) .
C(27) N(8) 3.488(3) .
C(27) C(24) 3.551(3) .
C(27) C(25) 2.309(3) .
C(27) C(26) 2.773(3) .
C(27) C(29) 2.490(3) .
C(27) C(33) 2.474(3) .
C(28) O(2) 2.339(2) .
C(28) N(9) 2.410(2) .
C(28) C(30) 2.426(3) .
C(28) C(31) 2.844(3) .
C(28) C(32) 2.442(3) .
C(29) O(2) 3.595(2) .
C(29) N(9) 2.929(3) .
C(29) C(27) 2.490(3) .
C(29) C(31) 2.415(3) .
C(29) C(32) 2.754(3) .
C(29) C(33) 2.378(3) .
C(30) N(10) 2.437(3) .
C(30) C(28) 2.426(3) .
C(30) C(32) 2.396(3) .
C(30) C(33) 2.755(3) .
C(30) C(41) 2.938(4) .
C(30) C(42) 3.410(4) .
C(31) C(28) 2.844(3) .
C(31) C(29) 2.415(3) .
C(31) C(33) 2.412(3) .
C(31) C(41) 2.530(4) .
C(31) C(42) 3.240(4) .
C(31) C(43) 2.496(3) .
C(31) C(44) 3.165(3) .
C(32) O(2) 2.418(2) .
C(32) N(10) 2.408(3) .
C(32) C(28) 2.442(3) .
C(32) C(29) 2.754(3) .
C(32) C(30) 2.396(3) .
C(32) C(34) 2.850(3) .
C(32) C(35) 3.353(3) .
C(32) C(43) 2.866(3) .
C(32) C(44) 3.297(3) .
C(33) C(27) 2.474(3) .
C(33) C(29) 2.378(3) .
C(33) C(30) 2.755(3) .
C(33) C(31) 2.412(3) .
C(33) C(34) 2.420(3) .
C(33) C(35) 3.134(3) .
C(33) C(40) 3.339(3) .
C(34) N(2) 3.300(3) 2_756
C(34) C(32) 2.850(3) .
C(34) C(33) 2.420(3) .
C(34) C(36) 2.495(3) .
C(34) C(40) 2.517(3) .
C(35) O(2) 2.442(3) .
C(35) C(32) 3.353(3) .
C(35) C(33) 3.134(3) .
C(35) C(37) 2.412(4) .
C(35) C(38) 2.786(3) .
C(35) C(39) 2.398(3) .
C(36) C(34) 2.495(3) .
C(36) C(38) 2.388(3) .
C(36) C(39) 2.736(3) .
C(36) C(40) 2.367(3) .
C(37) C(35) 2.412(4) .
C(37) C(39) 2.373(4) .
C(37) C(40) 2.752(4) .
C(38) O(2) 3.437(3) 4_554
C(38) N(1) 3.508(3) .
C(38) N(2) 3.496(4) 3_756
C(38) C(35) 2.786(3) .
C(38) C(36) 2.388(3) .
C(38) C(40) 2.394(4) .
C(39) N(1) 3.453(3) .
C(39) C(35) 2.398(3) .
C(39) C(36) 2.736(3) .
C(39) C(37) 2.373(4) .
C(40) O(2) 2.818(3) .
C(40) N(1) 3.572(3) .
C(40) C(33) 3.339(3) .
C(40) C(34) 2.517(3) .
C(40) C(36) 2.367(3) .
C(40) C(37) 2.752(4) .
C(40) C(38) 2.394(4) .
C(41) C(30) 2.938(4) .
C(41) C(31) 2.530(4) .
C(41) C(43) 2.522(4) .
C(41) C(44) 3.415(4) .
C(42) N(10) 2.407(4) .
C(42) C(30) 3.410(4) .
C(42) C(31) 3.240(4) .
C(42) C(43) 3.278(5) .
C(43) C(31) 2.496(3) .
C(43) C(32) 2.866(3) .
C(43) C(41) 2.522(4) .
C(43) C(42) 3.278(5) .
C(44) N(10) 2.434(3) .
C(44) C(31) 3.165(3) .
C(44) C(32) 3.297(3) .
C(44) C(41) 3.415(4) .
O(1) H(5) 2.361 .
O(1) H(8) 2.632 .
O(1) H(9) 1.945 .
O(1) H(10) 1.952 .
O(1) H(11) 2.517 .
O(1) H(13) 2.651 4_554
O(1) H(17) 3.367 2_646
O(2) H(26) 2.358 .
O(2) H(29) 2.615 .
O(2) H(30) 1.958 .
O(2) H(31) 1.950 .
O(2) H(34) 2.610 4_555
O(2) H(35) 3.583 4_555
O(2) H(36) 2.477 .
N(1) H(29) 3.485 .
N(1) H(43) 3.100 .
N(2) H(2) 3.330 .
N(2) H(14) 2.751 2_646
N(2) H(15) 3.377 2_646
N(2) H(30) 2.551 2_746
N(2) H(33) 3.114 3_756
N(2) H(34) 2.770 3_756
N(2) H(38) 3.306 .
N(2) H(42) 3.359 .
N(3) H(3) 2.327 2_646
N(3) H(5) 2.804 .
N(3) H(14) 3.409 2_646
N(3) H(15) 3.406 2_646
N(3) H(16) 2.754 2_646
N(3) H(17) 3.528 2_646
N(3) H(37) 3.310 .
N(4) H(1) 2.484 .
N(4) H(5) 1.942 .
N(4) H(6) 2.600 .
N(5) H(7) 2.612 .
N(5) H(8) 2.609 .
N(5) H(16) 1.967 .
N(5) H(17) 1.979 .
N(5) H(18) 2.892 .
N(5) H(19) 3.239 .
N(5) H(20) 2.500 .
N(5) H(21) 1.969 .
N(5) H(22) 1.960 .
N(5) H(23) 2.894 .
N(5) H(24) 3.245 .
N(5) H(25) 2.518 .
N(6) H(8) 3.352 .
N(6) H(16) 3.224 .
N(7) H(3) 3.319 .
N(7) H(10) 2.865 2_656
N(7) H(14) 3.317 3_667
N(7) H(17) 3.155 .
N(7) H(21) 3.045 .
N(7) H(33) 2.771 2_756
N(8) H(2) 2.171 2_756
N(8) H(22) 3.122 .
N(8) H(26) 2.811 .
N(8) H(33) 3.443 2_756
N(8) H(43) 3.445 2_756
N(9) H(4) 2.524 .
N(9) H(26) 1.930 .
N(9) H(27) 2.648 .
N(9) H(35) 3.529 4_555
N(10) H(28) 2.626 .
N(10) H(29) 2.592 .
N(10) H(37) 2.032 .
N(10) H(38) 2.032 .
N(10) H(39) 2.816 .
N(10) H(40) 3.190 .
N(10) H(41) 2.363 .
N(10) H(42) 2.007 .
N(10) H(43) 1.996 .
N(10) H(44) 2.833 .
N(10) H(45) 3.213 .
N(10) H(46) 2.417 .
C(1) H(1) 3.234 .
C(1) H(2) 2.504 .
C(1) H(14) 3.401 2_646
C(1) H(33) 3.533 3_756
C(1) H(34) 3.590 3_756
C(1) H(38) 3.355 .
C(1) H(42) 3.348 .
C(1) H(43) 3.416 .
C(2) H(1) 2.002 .
C(2) H(2) 1.997 .
C(2) H(43) 3.351 .
C(3) H(1) 2.607 .
C(3) H(2) 3.236 .
C(3) H(5) 2.463 .
C(3) H(37) 3.492 .
C(4) H(3) 3.412 2_646
C(4) H(5) 2.371 .
C(4) H(16) 3.557 2_646
C(4) H(37) 3.123 .
C(5) H(6) 2.648 .
C(6) H(5) 2.071 .
C(6) H(6) 2.018 .
C(6) H(7) 3.267 .
C(6) H(8) 3.279 .
C(6) H(12) 3.363 4_554
C(6) H(13) 3.445 4_554
C(7) H(5) 3.320 .
C(7) H(7) 2.012 .
C(7) H(12) 3.345 4_554
C(7) H(36) 3.233 .
C(8) H(6) 2.001 .
C(8) H(8) 3.259 .
C(8) H(12) 3.297 4_554
C(8) H(22) 2.558 .
C(8) H(23) 3.045 .
C(8) H(45) 3.311 2_756
C(9) H(6) 3.251 .
C(9) H(7) 2.044 .
C(9) H(8) 2.046 .
C(9) H(12) 3.263 4_554
C(9) H(16) 2.616 .
C(9) H(17) 3.224 .
C(9) H(20) 2.777 .
C(9) H(21) 3.198 .
C(9) H(22) 2.560 .
C(9) H(23) 3.301 .
C(9) H(25) 3.305 .
C(10) H(4) 3.524 .
C(10) H(7) 3.259 .
C(10) H(9) 2.556 .
C(10) H(12) 3.271 4_554
C(10) H(13) 3.110 4_554
C(10) H(16) 2.601 .
C(10) H(20) 2.902 .
C(11) H(5) 2.636 .
C(11) H(6) 3.227 .
C(11) H(8) 2.024 .
C(11) H(9) 2.526 .
C(11) H(10) 3.173 .
C(11) H(11) 3.153 .
C(11) H(12) 3.304 4_554
C(11) H(13) 2.761 4_554
C(12) H(8) 2.555 .
C(12) H(11) 2.679 .
C(12) H(13) 2.919 4_554
C(12) H(15) 2.631 .
C(12) H(17) 3.564 2_646
C(12) H(21) 3.574 2_646
C(12) H(32) 3.483 1_455
C(13) H(4) 3.216 .
C(13) H(8) 2.919 .
C(13) H(9) 2.013 .
C(13) H(10) 2.023 .
C(13) H(11) 2.039 .
C(13) H(12) 3.267 .
C(13) H(14) 3.251 .
C(13) H(15) 2.013 .
C(13) H(32) 3.563 1_455
C(14) H(4) 2.818 .
C(14) H(9) 3.214 .
C(14) H(10) 2.983 .
C(14) H(12) 2.037 .
C(14) H(13) 3.247 .
C(14) H(15) 3.238 .
C(14) H(17) 3.369 2_646
C(14) H(18) 3.152 2_646
C(14) H(27) 3.172 .
C(15) H(4) 2.720 .
C(15) H(11) 2.043 .
C(15) H(13) 2.016 .
C(15) H(14) 3.224 .
C(15) H(18) 3.399 2_646
C(15) H(20) 3.376 4_555
C(15) H(27) 3.536 .
C(16) H(3) 3.467 .
C(16) H(4) 3.026 .
C(16) H(9) 3.449 4_555
C(16) H(11) 3.249 .
C(16) H(12) 2.022 .
C(16) H(14) 2.008 .
C(16) H(15) 3.235 .
C(17) H(3) 3.365 .
C(17) H(4) 3.388 .
C(17) H(12) 3.225 .
C(17) H(13) 2.012 .
C(17) H(15) 2.034 .
C(17) H(30) 3.187 1_455
C(18) H(3) 3.562 .
C(18) H(4) 3.458 .
C(18) H(8) 3.394 .
C(18) H(9) 2.588 .
C(18) H(10) 2.856 .
C(18) H(11) 3.237 .
C(18) H(13) 3.240 .
C(18) H(14) 2.036 .
C(18) H(30) 3.188 1_455
C(18) H(32) 3.443 1_455
C(19) H(8) 2.552 .
C(19) H(11) 3.546 2_656
C(19) H(18) 2.038 .
C(19) H(19) 2.058 .
C(19) H(20) 2.042 .
C(19) H(21) 2.519 .
C(19) H(22) 3.212 .
C(19) H(25) 2.950 .
C(20) H(8) 2.964 .
C(20) H(11) 3.377 2_656
C(20) H(16) 2.029 .
C(20) H(17) 2.043 .
C(20) H(21) 3.551 .
C(20) H(25) 2.839 .
C(20) H(25) 3.148 3_666
C(20) H(28) 3.020 2_656
C(20) H(37) 3.411 2_656
C(20) H(40) 3.352 2_656
C(21) H(7) 2.530 .
C(21) H(16) 3.181 .
C(21) H(17) 2.483 .
C(21) H(18) 3.376 .
C(21) H(20) 3.447 .
C(21) H(23) 2.013 .
C(21) H(24) 2.031 .
C(21) H(25) 2.008 .
C(21) H(32) 3.035 2_756
C(22) H(7) 2.913 .
C(22) H(17) 3.288 .
C(22) H(18) 3.246 .
C(22) H(20) 3.473 .
C(22) H(20) 3.561 3_666
C(22) H(21) 1.995 .
C(22) H(22) 2.003 .
C(22) H(31) 3.597 2_756
C(22) H(32) 3.363 2_756
C(22) H(41) 3.490 4_554
C(22) H(44) 3.385 2_756
C(23) H(3) 2.504 .
C(23) H(4) 3.245 .
C(23) H(16) 3.304 .
C(23) H(17) 3.265 .
C(23) H(21) 3.217 .
C(23) H(33) 3.474 2_756
C(24) H(3) 1.999 .
C(24) H(4) 2.006 .
C(24) H(16) 3.361 .
C(25) H(3) 3.246 .
C(25) H(4) 2.619 .
C(25) H(22) 3.539 .
C(25) H(26) 2.438 .
C(26) H(2) 3.306 2_756
C(26) H(22) 3.052 .
C(26) H(26) 2.362 .
C(27) H(27) 2.660 .
C(27) H(34) 3.293 4_555
C(27) H(35) 3.039 4_555
C(27) H(36) 3.564 .
C(28) H(26) 2.062 .
C(28) H(27) 2.021 .
C(28) H(28) 3.276 .
C(28) H(29) 3.291 .
C(28) H(35) 3.106 4_555
C(28) H(36) 3.503 .
C(29) H(11) 3.316 .
C(29) H(26) 3.320 .
C(29) H(28) 2.023 .
C(29) H(45) 3.497 3_757
C(30) H(19) 3.188 2_646
C(30) H(27) 2.013 .
C(30) H(29) 3.261 .
C(30) H(37) 2.663 .
C(30) H(41) 2.960 .
C(30) H(44) 3.524 3_757
C(30) H(45) 3.520 3_757
C(30) H(46) 3.442 3_757
C(31) H(27) 3.266 .
C(31) H(28) 2.046 .
C(31) H(29) 2.043 .
C(31) H(37) 2.647 .
C(31) H(38) 3.258 .
C(31) H(41) 2.867 .
C(31) H(42) 3.248 .
C(31) H(43) 2.635 .
C(31) H(44) 3.171 .
C(31) H(44) 3.538 3_757
C(31) H(46) 3.126 .
C(31) H(46) 3.134 3_757
C(32) H(1) 3.496 .
C(32) H(28) 3.257 .
C(32) H(31) 2.545 .
C(32) H(43) 2.602 .
C(32) H(44) 2.913 .
C(32) H(46) 3.516 .
C(32) H(46) 3.097 3_757
C(33) H(26) 2.629 .
C(33) H(27) 3.240 .
C(33) H(29) 2.018 .
C(33) H(30) 3.177 .
C(33) H(31) 2.540 .
C(33) H(34) 3.428 4_555
C(33) H(35) 3.486 4_555
C(33) H(36) 2.957 .
C(33) H(46) 3.393 3_757
C(34) H(24) 3.568 2_746
C(34) H(29) 2.535 .
C(34) H(32) 2.632 .
C(34) H(34) 3.357 4_555
C(34) H(36) 2.671 .
C(35) H(1) 3.102 .
C(35) H(29) 2.961 .
C(35) H(30) 2.019 .
C(35) H(31) 2.013 .
C(35) H(32) 2.018 .
C(35) H(33) 3.263 .
C(35) H(35) 3.250 .
C(35) H(36) 2.021 .
C(36) H(1) 3.354 .
C(36) H(2) 3.479 .
C(36) H(10) 3.258 1_655
C(36) H(15) 3.469 1_655
C(36) H(21) 3.300 2_746
C(36) H(29) 3.524 .
C(36) H(30) 2.822 .
C(36) H(31) 2.619 .
C(36) H(33) 2.033 .
C(36) H(34) 3.248 .
C(36) H(36) 3.225 .
C(37) H(1) 3.290 .
C(37) H(2) 3.288 .
C(37) H(10) 3.377 1_655
C(37) H(32) 2.033 .
C(37) H(34) 2.023 .
C(37) H(35) 3.231 .
C(37) H(39) 3.463 2_756
C(38) H(1) 2.941 .
C(38) H(2) 3.420 .
C(38) H(26) 3.421 4_554
C(38) H(32) 3.244 .
C(38) H(33) 2.028 .
C(38) H(35) 2.023 .
C(38) H(36) 3.250 .
C(38) H(39) 2.996 2_756
C(39) H(1) 2.614 .
C(39) H(6) 3.212 .
C(39) H(33) 3.236 .
C(39) H(34) 2.032 .
C(39) H(36) 2.029 .
C(39) H(39) 3.165 2_756
C(39) H(42) 3.297 2_756
C(39) H(45) 3.269 2_756
C(40) H(1) 2.706 .
C(40) H(6) 3.078 .
C(40) H(30) 3.002 .
C(40) H(31) 3.192 .
C(40) H(32) 3.224 .
C(40) H(34) 3.254 .
C(40) H(35) 2.024 .
C(40) H(38) 3.525 2_756
C(40) H(42) 2.953 2_756
C(40) H(45) 3.570 2_756
C(41) H(15) 3.445 2_646
C(41) H(19) 3.213 2_646
C(41) H(28) 2.598 .
C(41) H(39) 1.965 .
C(41) H(40) 1.973 .
C(41) H(41) 1.931 .
C(41) H(42) 2.512 .
C(41) H(43) 3.216 .
C(41) H(46) 3.148 .
C(42) H(19) 3.166 2_646
C(42) H(24) 3.589 4_555
C(42) H(28) 2.922 .
C(42) H(37) 1.956 .
C(42) H(38) 1.941 .
C(42) H(42) 3.296 .
C(42) H(44) 3.492 3_757
C(42) H(46) 2.992 .
C(43) H(29) 2.519 .
C(43) H(36) 3.556 2_746
C(43) H(37) 3.255 .
C(43) H(38) 2.547 .
C(43) H(39) 3.271 .
C(43) H(41) 3.320 .
C(43) H(44) 2.006 .
C(43) H(45) 2.029 .
C(43) H(46) 1.991 .
C(44) H(7) 3.227 2_746
C(44) H(23) 3.224 2_746
C(44) H(29) 2.858 .
C(44) H(35) 3.282 2_746
C(44) H(38) 3.552 .
C(44) H(39) 3.393 .
C(44) H(41) 3.406 .
C(44) H(41) 3.369 3_757
C(44) H(42) 2.000 .
C(44) H(43) 2.005 .
C(44) H(46) 3.497 3_757
H(1) N(4) 2.484 .
H(1) C(1) 3.234 .
H(1) C(2) 2.002 .
H(1) C(3) 2.607 .
H(1) C(32) 3.496 .
H(1) C(35) 3.102 .
H(1) C(36) 3.354 .
H(1) C(37) 3.290 .
H(1) C(38) 2.941 .
H(1) C(39) 2.614 .
H(1) C(40) 2.706 .
H(1) H(2) 1.645 .
H(1) H(6) 3.425 .
H(1) H(29) 3.381 .
H(1) H(34) 3.444 .
H(1) H(35) 2.966 .
H(1) H(36) 3.103 .
H(1) H(43) 3.558 .
H(2) N(2) 3.330 .
H(2) N(8) 2.171 2_746
H(2) C(1) 2.504 .
H(2) C(2) 1.997 .
H(2) C(3) 3.236 .
H(2) C(26) 3.306 2_746
H(2) C(36) 3.479 .
H(2) C(37) 3.288 .
H(2) C(38) 3.420 .
H(2) H(1) 1.645 .
H(2) H(33) 3.586 .
H(2) H(43) 2.919 .
H(3) N(3) 2.327 2_656
H(3) N(7) 3.319 .
H(3) C(4) 3.412 2_656
H(3) C(16) 3.467 .
H(3) C(17) 3.365 .
H(3) C(18) 3.562 .
H(3) C(23) 2.504 .
H(3) C(24) 1.999 .
H(3) C(25) 3.246 .
H(3) H(4) 1.645 .
H(3) H(8) 3.514 .
H(3) H(16) 3.040 .
H(4) N(9) 2.524 .
H(4) C(10) 3.524 .
H(4) C(13) 3.216 .
H(4) C(14) 2.818 .
H(4) C(15) 2.720 .
H(4) C(16) 3.026 .
H(4) C(17) 3.388 .
H(4) C(18) 3.458 .
H(4) C(23) 3.245 .
H(4) C(24) 2.006 .
H(4) C(25) 2.619 .
H(4) H(3) 1.645 .
H(4) H(8) 3.332 .
H(4) H(11) 3.206 .
H(4) H(12) 3.034 .
H(4) H(13) 3.519 .
H(4) H(27) 3.537 .
H(5) O(1) 2.361 .
H(5) N(3) 2.804 .
H(5) N(4) 1.942 .
H(5) C(3) 2.463 .
H(5) C(4) 2.371 .
H(5) C(6) 2.071 .
H(5) C(7) 3.320 .
H(5) C(11) 2.636 .
H(5) H(6) 3.581 .
H(5) H(17) 3.417 2_646
H(6) N(4) 2.600 .
H(6) C(5) 2.648 .
H(6) C(6) 2.018 .
H(6) C(8) 2.001 .
H(6) C(9) 3.251 .
H(6) C(11) 3.227 .
H(6) C(39) 3.212 .
H(6) C(40) 3.078 .
H(6) H(1) 3.425 .
H(6) H(5) 3.581 .
H(6) H(7) 2.292 .
H(6) H(35) 2.746 .
H(6) H(36) 2.483 .
H(6) H(45) 3.256 2_756
H(7) N(5) 2.612 .
H(7) C(6) 3.267 .
H(7) C(7) 2.012 .
H(7) C(9) 2.044 .
H(7) C(10) 3.259 .
H(7) C(21) 2.530 .
H(7) C(22) 2.913 .
H(7) C(44) 3.227 2_756
H(7) H(6) 2.292 .
H(7) H(21) 3.425 .
H(7) H(22) 2.037 .
H(7) H(23) 2.427 .
H(7) H(25) 3.381 .
H(7) H(36) 3.523 .
H(7) H(43) 3.569 2_756
H(7) H(44) 3.300 2_756
H(7) H(45) 2.505 2_756
H(8) O(1) 2.632 .
H(8) N(5) 2.609 .
H(8) N(6) 3.352 .
H(8) C(6) 3.279 .
H(8) C(8) 3.259 .
H(8) C(9) 2.046 .
H(8) C(11) 2.024 .
H(8) C(12) 2.555 .
H(8) C(13) 2.919 .
H(8) C(18) 3.394 .
H(8) C(19) 2.552 .
H(8) C(20) 2.964 .
H(8) H(3) 3.514 .
H(8) H(4) 3.332 .
H(8) H(9) 2.053 .
H(8) H(10) 3.448 .
H(8) H(13) 3.212 4_554
H(8) H(15) 3.401 .
H(8) H(16) 2.041 .
H(8) H(17) 3.439 .
H(8) H(19) 3.081 .
H(8) H(20) 2.725 .
H(9) O(1) 1.945 .
H(9) C(10) 2.556 .
H(9) C(11) 2.526 .
H(9) C(13) 2.013 .
H(9) C(14) 3.214 .
H(9) C(16) 3.449 4_554
H(9) C(18) 2.588 .
H(9) H(8) 2.053 .
H(9) H(10) 1.551 .
H(9) H(11) 3.473 .
H(9) H(13) 2.525 4_554
H(9) H(15) 2.433 .
H(9) H(40) 3.250 2_656
H(10) O(1) 1.952 .
H(10) N(7) 2.865 2_646
H(10) C(11) 3.173 .
H(10) C(13) 2.023 .
H(10) C(14) 2.983 .
H(10) C(18) 2.856 .
H(10) C(36) 3.258 1_455
H(10) C(37) 3.377 1_455
H(10) H(8) 3.448 .
H(10) H(9) 1.551 .
H(10) H(11) 3.105 .
H(10) H(13) 3.072 4_554
H(10) H(15) 2.904 .
H(10) H(17) 3.185 2_646
H(10) H(21) 2.852 2_646
H(10) H(32) 2.762 1_455
H(10) H(33) 2.999 1_455
H(11) O(1) 2.517 .
H(11) C(11) 3.153 .
H(11) C(12) 2.679 .
H(11) C(13) 2.039 .
H(11) C(15) 2.043 .
H(11) C(16) 3.249 .
H(11) C(18) 3.237 .
H(11) C(19) 3.546 2_646
H(11) C(20) 3.377 2_646
H(11) C(29) 3.316 .
H(11) H(4) 3.206 .
H(11) H(9) 3.473 .
H(11) H(10) 3.105 .
H(11) H(12) 2.344 .
H(11) H(17) 2.860 2_646
H(11) H(18) 2.675 2_646
H(11) H(19) 3.592 2_646
H(11) H(27) 2.489 .
H(11) H(28) 3.558 .
H(12) C(6) 3.363 4_555
H(12) C(7) 3.345 4_555
H(12) C(8) 3.297 4_555
H(12) C(9) 3.263 4_555
H(12) C(10) 3.271 4_555
H(12) C(11) 3.304 4_555
H(12) C(13) 3.267 .
H(12) C(14) 2.037 .
H(12) C(16) 2.022 .
H(12) C(17) 3.225 .
H(12) H(4) 3.034 .
H(12) H(11) 2.344 .
H(12) H(13) 2.316 .
H(12) H(18) 3.159 2_646
H(12) H(20) 2.927 4_555
H(12) H(27) 3.191 .
H(13) O(1) 2.651 4_555
H(13) C(6) 3.445 4_555
H(13) C(10) 3.110 4_555
H(13) C(11) 2.761 4_555
H(13) C(12) 2.919 4_555
H(13) C(14) 3.247 .
H(13) C(15) 2.016 .
H(13) C(17) 2.012 .
H(13) C(18) 3.240 .
H(13) H(4) 3.519 .
H(13) H(8) 3.212 4_555
H(13) H(9) 2.525 4_555
H(13) H(10) 3.072 4_555
H(13) H(12) 2.316 .
H(13) H(14) 2.307 .
H(13) H(20) 3.493 4_555
H(13) H(40) 3.544 3_657
H(14) N(2) 2.751 2_656
H(14) N(3) 3.409 2_656
H(14) N(7) 3.317 3_667
H(14) C(1) 3.401 2_656
H(14) C(13) 3.251 .
H(14) C(15) 3.224 .
H(14) C(16) 2.008 .
H(14) C(18) 2.036 .
H(14) H(13) 2.307 .
H(14) H(15) 2.338 .
H(14) H(30) 2.874 1_455
H(14) H(33) 3.373 4_455
H(15) N(2) 3.377 2_656
H(15) N(3) 3.406 2_656
H(15) C(12) 2.631 .
H(15) C(13) 2.013 .
H(15) C(14) 3.238 .
H(15) C(16) 3.235 .
H(15) C(17) 2.034 .
H(15) C(36) 3.469 1_455
H(15) C(41) 3.445 2_656
H(15) H(8) 3.401 .
H(15) H(9) 2.433 .
H(15) H(10) 2.904 .
H(15) H(14) 2.338 .
H(15) H(30) 2.876 1_455
H(15) H(32) 3.253 1_455
H(15) H(37) 3.285 2_656
H(15) H(38) 2.793 2_656
H(16) N(3) 2.754 2_656
H(16) N(5) 1.967 .
H(16) N(6) 3.224 .
H(16) C(4) 3.557 2_656
H(16) C(9) 2.616 .
H(16) C(10) 2.601 .
H(16) C(20) 2.029 .
H(16) C(21) 3.181 .
H(16) C(23) 3.304 .
H(16) C(24) 3.361 .
H(16) H(3) 3.040 .
H(16) H(8) 2.041 .
H(16) H(17) 1.551 .
H(16) H(18) 2.745 .
H(16) H(19) 2.198 .
H(16) H(20) 2.484 .
H(16) H(21) 3.222 .
H(16) H(37) 3.500 2_656
H(17) O(1) 3.367 2_656
H(17) N(3) 3.528 2_656
H(17) N(5) 1.979 .
H(17) N(7) 3.155 .
H(17) C(9) 3.224 .
H(17) C(12) 3.564 2_656
H(17) C(14) 3.369 2_656
H(17) C(20) 2.043 .
H(17) C(21) 2.483 .
H(17) C(22) 3.288 .
H(17) C(23) 3.265 .
H(17) H(5) 3.417 2_656
H(17) H(8) 3.439 .
H(17) H(10) 3.185 2_656
H(17) H(11) 2.860 2_656
H(17) H(16) 1.551 .
H(17) H(18) 2.194 .
H(17) H(19) 2.505 .
H(17) H(20) 2.760 .
H(17) H(21) 2.179 .
H(17) H(22) 3.289 .
H(17) H(25) 3.058 .
H(18) N(5) 2.892 .
H(18) C(14) 3.152 2_656
H(18) C(15) 3.399 2_656
H(18) C(19) 2.038 .
H(18) C(21) 3.376 .
H(18) C(22) 3.246 .
H(18) H(11) 2.675 2_656
H(18) H(12) 3.159 2_656
H(18) H(16) 2.745 .
H(18) H(17) 2.194 .
H(18) H(18) 3.543 3_666
H(18) H(19) 1.551 .
H(18) H(20) 1.551 .
H(18) H(20) 3.345 3_666
H(18) H(21) 3.462 .
H(18) H(23) 3.533 3_666
H(18) H(25) 2.454 .
H(18) H(25) 2.895 3_666
H(18) H(28) 3.014 2_656
H(19) N(5) 3.239 .
H(19) C(19) 2.058 .
H(19) C(30) 3.188 2_656
H(19) C(41) 3.213 2_656
H(19) C(42) 3.166 2_656
H(19) H(8) 3.081 .
H(19) H(11) 3.592 2_656
H(19) H(16) 2.198 .
H(19) H(17) 2.505 .
H(19) H(18) 1.551 .
H(19) H(20) 1.551 .
H(19) H(23) 3.542 3_666
H(19) H(25) 3.241 3_666
H(19) H(28) 2.246 2_656
H(19) H(37) 2.490 2_656
H(19) H(40) 2.607 2_656
H(19) H(41) 3.281 2_656
H(20) N(5) 2.500 .
H(20) C(9) 2.777 .
H(20) C(10) 2.902 .
H(20) C(15) 3.376 4_554
H(20) C(19) 2.042 .
H(20) C(21) 3.447 .
H(20) C(22) 3.473 .
H(20) C(22) 3.561 3_666
H(20) H(8) 2.725 .
H(20) H(12) 2.927 4_554
H(20) H(13) 3.493 4_554
H(20) H(16) 2.484 .
H(20) H(17) 2.760 .
H(20) H(18) 1.551 .
H(20) H(18) 3.345 3_666
H(20) H(19) 1.551 .
H(20) H(25) 2.760 .
H(20) H(25) 2.797 3_666
H(20) H(40) 3.264 2_656
H(21) N(5) 1.969 .
H(21) N(7) 3.045 .
H(21) C(9) 3.198 .
H(21) C(12) 3.574 2_656
H(21) C(19) 2.519 .
H(21) C(20) 3.551 .
H(21) C(22) 1.995 .
H(21) C(23) 3.217 .
H(21) C(36) 3.300 2_756
H(21) H(7) 3.425 .
H(21) H(10) 2.852 2_656
H(21) H(16) 3.222 .
H(21) H(17) 2.179 .
H(21) H(18) 3.462 .
H(21) H(22) 1.551 .
H(21) H(23) 2.718 .
H(21) H(24) 2.160 .
H(21) H(25) 2.449 .
H(21) H(32) 2.420 2_756
H(21) H(33) 3.572 2_756
H(22) N(5) 1.960 .
H(22) N(8) 3.122 .
H(22) C(8) 2.558 .
H(22) C(9) 2.560 .
H(22) C(19) 3.212 .
H(22) C(22) 2.003 .
H(22) C(25) 3.539 .
H(22) C(26) 3.052 .
H(22) H(7) 2.037 .
H(22) H(17) 3.289 .
H(22) H(21) 1.551 .
H(22) H(23) 2.155 .
H(22) H(24) 2.467 .
H(22) H(25) 2.724 .
H(22) H(32) 3.019 2_756
H(22) H(43) 3.433 2_756
H(22) H(44) 3.538 2_756
H(23) N(5) 2.894 .
H(23) C(8) 3.045 .
H(23) C(9) 3.301 .
H(23) C(21) 2.013 .
H(23) C(44) 3.224 2_756
H(23) H(7) 2.427 .
H(23) H(18) 3.533 3_666
H(23) H(19) 3.542 3_666
H(23) H(21) 2.718 .
H(23) H(22) 2.155 .
H(23) H(24) 1.551 .
H(23) H(25) 1.551 .
H(23) H(28) 3.395 4_554
H(23) H(40) 3.473 4_554
H(23) H(41) 2.993 4_554
H(23) H(44) 2.616 2_756
H(23) H(45) 2.986 2_756
H(24) N(5) 3.245 .
H(24) C(21) 2.031 .
H(24) C(34) 3.568 2_756
H(24) C(42) 3.589 4_554
H(24) H(21) 2.160 .
H(24) H(22) 2.467 .
H(24) H(23) 1.551 .
H(24) H(25) 1.551 .
H(24) H(30) 3.590 2_756
H(24) H(31) 2.812 2_756
H(24) H(32) 2.805 2_756
H(24) H(40) 3.179 4_554
H(24) H(41) 3.174 4_554
H(24) H(44) 3.416 2_756
H(25) N(5) 2.518 .
H(25) C(9) 3.305 .
H(25) C(19) 2.950 .
H(25) C(20) 2.839 .
H(25) C(20) 3.148 3_666
H(25) C(21) 2.008 .
H(25) H(7) 3.381 .
H(25) H(17) 3.058 .
H(25) H(18) 2.454 .
H(25) H(18) 2.895 3_666
H(25) H(19) 3.241 3_666
H(25) H(20) 2.760 .
H(25) H(20) 2.797 3_666
H(25) H(21) 2.449 .
H(25) H(22) 2.724 .
H(25) H(23) 1.551 .
H(25) H(24) 1.551 .
H(26) O(2) 2.358 .
H(26) N(8) 2.811 .
H(26) N(9) 1.930 .
H(26) C(25) 2.438 .
H(26) C(26) 2.362 .
H(26) C(28) 2.062 .
H(26) C(29) 3.320 .
H(26) C(33) 2.629 .
H(26) C(38) 3.421 4_555
H(26) H(27) 3.591 .
H(26) H(34) 2.749 4_555
H(26) H(35) 3.178 4_555
H(26) H(36) 3.176 .
H(27) N(9) 2.648 .
H(27) C(14) 3.172 .
H(27) C(15) 3.536 .
H(27) C(27) 2.660 .
H(27) C(28) 2.021 .
H(27) C(30) 2.013 .
H(27) C(31) 3.266 .
H(27) C(33) 3.240 .
H(27) H(4) 3.537 .
H(27) H(11) 2.489 .
H(27) H(12) 3.191 .
H(27) H(26) 3.591 .
H(27) H(28) 2.307 .
H(28) N(10) 2.626 .
H(28) C(20) 3.020 2_646
H(28) C(28) 3.276 .
H(28) C(29) 2.023 .
H(28) C(31) 2.046 .
H(28) C(32) 3.257 .
H(28) C(41) 2.598 .
H(28) C(42) 2.922 .
H(28) H(11) 3.558 .
H(28) H(18) 3.014 2_646
H(28) H(19) 2.246 2_646
H(28) H(23) 3.395 4_555
H(28) H(27) 2.307 .
H(28) H(37) 2.148 .
H(28) H(38) 3.504 .
H(28) H(40) 3.054 .
H(28) H(41) 2.591 .
H(29) O(2) 2.615 .
H(29) N(1) 3.485 .
H(29) N(10) 2.592 .
H(29) C(28) 3.291 .
H(29) C(30) 3.261 .
H(29) C(31) 2.043 .
H(29) C(33) 2.018 .
H(29) C(34) 2.535 .
H(29) C(35) 2.961 .
H(29) C(36) 3.524 .
H(29) C(43) 2.519 .
H(29) C(44) 2.858 .
H(29) H(1) 3.381 .
H(29) H(30) 3.415 .
H(29) H(31) 2.002 .
H(29) H(32) 3.562 .
H(29) H(41) 3.561 3_757
H(29) H(42) 3.421 .
H(29) H(43) 2.047 .
H(29) H(44) 2.357 .
H(29) H(46) 3.310 .
H(29) H(46) 3.415 3_757
H(30) O(2) 1.958 .
H(30) N(2) 2.551 2_756
H(30) C(17) 3.187 1_655
H(30) C(18) 3.188 1_655
H(30) C(33) 3.177 .
H(30) C(35) 2.019 .
H(30) C(36) 2.822 .
H(30) C(40) 3.002 .
H(30) H(14) 2.874 1_655
H(30) H(15) 2.876 1_655
H(30) H(24) 3.590 2_746
H(30) H(29) 3.415 .
H(30) H(31) 1.551 .
H(30) H(32) 2.840 .
H(30) H(34) 3.096 4_555
H(30) H(36) 3.144 .
H(31) O(2) 1.950 .
H(31) C(22) 3.597 2_746
H(31) C(32) 2.545 .
H(31) C(33) 2.540 .
H(31) C(35) 2.013 .
H(31) C(36) 2.619 .
H(31) C(40) 3.192 .
H(31) H(24) 2.812 2_746
H(31) H(29) 2.002 .
H(31) H(30) 1.551 .
H(31) H(32) 2.481 .
H(31) H(36) 3.437 .
H(31) H(39) 3.284 3_757
H(31) H(41) 3.291 3_757
H(31) H(44) 3.367 .
H(32) C(12) 3.483 1_655
H(32) C(13) 3.563 1_655
H(32) C(18) 3.443 1_655
H(32) C(21) 3.035 2_746
H(32) C(22) 3.363 2_746
H(32) C(34) 2.632 .
H(32) C(35) 2.018 .
H(32) C(37) 2.033 .
H(32) C(38) 3.244 .
H(32) C(40) 3.224 .
H(32) H(10) 2.762 1_655
H(32) H(15) 3.253 1_655
H(32) H(21) 2.420 2_746
H(32) H(22) 3.019 2_746
H(32) H(24) 2.805 2_746
H(32) H(29) 3.562 .
H(32) H(30) 2.840 .
H(32) H(31) 2.481 .
H(32) H(33) 2.330 .
H(33) N(2) 3.114 3_756
H(33) N(7) 2.771 2_746
H(33) N(8) 3.443 2_746
H(33) C(1) 3.533 3_756
H(33) C(23) 3.474 2_746
H(33) C(35) 3.263 .
H(33) C(36) 2.033 .
H(33) C(38) 2.028 .
H(33) C(39) 3.236 .
H(33) H(2) 3.586 .
H(33) H(10) 2.999 1_655
H(33) H(14) 3.373 4_654
H(33) H(21) 3.572 2_746
H(33) H(32) 2.330 .
H(33) H(34) 2.330 .
H(34) O(2) 2.610 4_554
H(34) N(2) 2.770 3_756
H(34) C(1) 3.590 3_756
H(34) C(27) 3.293 4_554
H(34) C(33) 3.428 4_554
H(34) C(34) 3.357 4_554
H(34) C(36) 3.248 .
H(34) C(37) 2.023 .
H(34) C(39) 2.032 .
H(34) C(40) 3.254 .
H(34) H(1) 3.444 .
H(34) H(26) 2.749 4_554
H(34) H(30) 3.096 4_554
H(34) H(33) 2.330 .
H(34) H(35) 2.333 .
H(34) H(39) 3.120 2_756
H(35) O(2) 3.583 4_554
H(35) N(9) 3.529 4_554
H(35) C(27) 3.039 4_554
H(35) C(28) 3.106 4_554
H(35) C(33) 3.486 4_554
H(35) C(35) 3.250 .
H(35) C(37) 3.231 .
H(35) C(38) 2.023 .
H(35) C(40) 2.024 .
H(35) C(44) 3.282 2_756
H(35) H(1) 2.966 .
H(35) H(6) 2.746 .
H(35) H(26) 3.178 4_554
H(35) H(34) 2.333 .
H(35) H(36) 2.323 .
H(35) H(39) 3.385 2_756
H(35) H(42) 3.300 2_756
H(35) H(45) 2.658 2_756
H(35) H(46) 3.187 2_756
H(36) O(2) 2.477 .
H(36) C(7) 3.233 .
H(36) C(27) 3.564 .
H(36) C(28) 3.503 .
H(36) C(33) 2.957 .
H(36) C(34) 2.671 .
H(36) C(35) 2.021 .
H(36) C(36) 3.225 .
H(36) C(38) 3.250 .
H(36) C(39) 2.029 .
H(36) C(43) 3.556 2_756
H(36) H(1) 3.103 .
H(36) H(6) 2.483 .
H(36) H(7) 3.523 .
H(36) H(26) 3.176 .
H(36) H(30) 3.144 .
H(36) H(31) 3.437 .
H(36) H(35) 2.323 .
H(36) H(42) 2.698 2_756
H(36) H(45) 3.249 2_756
H(37) N(3) 3.310 .
H(37) N(10) 2.032 .
H(37) C(3) 3.492 .
H(37) C(4) 3.123 .
H(37) C(20) 3.411 2_646
H(37) C(30) 2.663 .
H(37) C(31) 2.647 .
H(37) C(42) 1.956 .
H(37) C(43) 3.255 .
H(37) H(15) 3.285 2_646
H(37) H(16) 3.500 2_646
H(37) H(19) 2.490 2_646
H(37) H(28) 2.148 .
H(37) H(38) 1.551 .
H(37) H(39) 2.693 .
H(37) H(40) 2.124 .
H(37) H(41) 2.393 .
H(37) H(42) 3.296 .
H(38) N(2) 3.306 .
H(38) N(10) 2.032 .
H(38) C(1) 3.355 .
H(38) C(31) 3.258 .
H(38) C(40) 3.525 2_746
H(38) C(42) 1.941 .
H(38) C(43) 2.547 .
H(38) C(44) 3.552 .
H(38) H(15) 2.793 2_646
H(38) H(28) 3.504 .
H(38) H(37) 1.551 .
H(38) H(39) 2.102 .
H(38) H(40) 2.418 .
H(38) H(41) 2.657 .
H(38) H(42) 2.184 .
H(38) H(43) 3.235 .
H(38) H(46) 3.420 .
H(39) N(10) 2.816 .
H(39) C(37) 3.463 2_746
H(39) C(38) 2.996 2_746
H(39) C(39) 3.165 2_746
H(39) C(41) 1.965 .
H(39) C(43) 3.271 .
H(39) C(44) 3.393 .
H(39) H(31) 3.284 3_757
H(39) H(34) 3.120 2_746
H(39) H(35) 3.385 2_746
H(39) H(37) 2.693 .
H(39) H(38) 2.102 .
H(39) H(40) 1.551 .
H(39) H(41) 1.551 .
H(39) H(42) 3.119 .
H(39) H(46) 2.756 .
H(40) N(10) 3.190 .
H(40) C(20) 3.352 2_646
H(40) C(41) 1.973 .
H(40) H(9) 3.250 2_646
H(40) H(13) 3.544 3_657
H(40) H(19) 2.607 2_646
H(40) H(20) 3.264 2_646
H(40) H(23) 3.473 4_555
H(40) H(24) 3.179 4_555
H(40) H(28) 3.054 .
H(40) H(37) 2.124 .
H(40) H(38) 2.418 .
H(40) H(39) 1.551 .
H(40) H(41) 1.551 .
H(41) N(10) 2.363 .
H(41) C(22) 3.490 4_555
H(41) C(30) 2.960 .
H(41) C(31) 2.867 .
H(41) C(41) 1.931 .
H(41) C(43) 3.320 .
H(41) C(44) 3.406 .
H(41) C(44) 3.369 3_757
H(41) H(19) 3.281 2_646
H(41) H(23) 2.993 4_555
H(41) H(24) 3.174 4_555
H(41) H(28) 2.591 .
H(41) H(29) 3.561 3_757
H(41) H(31) 3.291 3_757
H(41) H(37) 2.393 .
H(41) H(38) 2.657 .
H(41) H(39) 1.551 .
H(41) H(40) 1.551 .
H(41) H(42) 3.584 .
H(41) H(44) 2.554 3_757
H(41) H(46) 2.676 .
H(41) H(46) 3.442 3_757
H(42) N(2) 3.359 .
H(42) N(10) 2.007 .
H(42) C(1) 3.348 .
H(42) C(31) 3.248 .
H(42) C(39) 3.297 2_746
H(42) C(40) 2.953 2_746
H(42) C(41) 2.512 .
H(42) C(42) 3.296 .
H(42) C(44) 2.000 .
H(42) H(29) 3.421 .
H(42) H(35) 3.300 2_746
H(42) H(36) 2.698 2_746
H(42) H(37) 3.296 .
H(42) H(38) 2.184 .
H(42) H(39) 3.119 .
H(42) H(41) 3.584 .
H(42) H(43) 1.551 .
H(42) H(44) 2.724 .
H(42) H(45) 2.178 .
H(42) H(46) 2.442 .
H(43) N(1) 3.100 .
H(43) N(8) 3.445 2_746
H(43) N(10) 1.996 .
H(43) C(1) 3.416 .
H(43) C(2) 3.351 .
H(43) C(31) 2.635 .
H(43) C(32) 2.602 .
H(43) C(41) 3.216 .
H(43) C(44) 2.005 .
H(43) H(1) 3.558 .
H(43) H(2) 2.919 .
H(43) H(7) 3.569 2_746
H(43) H(22) 3.433 2_746
H(43) H(29) 2.047 .
H(43) H(38) 3.235 .
H(43) H(42) 1.551 .
H(43) H(44) 2.159 .
H(43) H(45) 2.481 .
H(43) H(46) 2.716 .
H(44) N(10) 2.833 .
H(44) C(22) 3.385 2_746
H(44) C(30) 3.524 3_757
H(44) C(31) 3.171 .
H(44) C(31) 3.538 3_757
H(44) C(32) 2.913 .
H(44) C(42) 3.492 3_757
H(44) C(43) 2.006 .
H(44) H(7) 3.300 2_746
H(44) H(22) 3.538 2_746
H(44) H(23) 2.616 2_746
H(44) H(24) 3.416 2_746
H(44) H(29) 2.357 .
H(44) H(31) 3.367 .
H(44) H(41) 2.554 3_757
H(44) H(42) 2.724 .
H(44) H(43) 2.159 .
H(44) H(45) 1.551 .
H(44) H(46) 1.551 .
H(44) H(46) 3.124 3_757
H(45) N(10) 3.213 .
H(45) C(8) 3.311 2_746
H(45) C(29) 3.497 3_757
H(45) C(30) 3.520 3_757
H(45) C(39) 3.269 2_746
H(45) C(40) 3.570 2_746
H(45) C(43) 2.029 .
H(45) H(6) 3.256 2_746
H(45) H(7) 2.505 2_746
H(45) H(23) 2.986 2_746
H(45) H(35) 2.658 2_746
H(45) H(36) 3.249 2_746
H(45) H(42) 2.178 .
H(45) H(43) 2.481 .
H(45) H(44) 1.551 .
H(45) H(46) 1.551 .
H(46) N(10) 2.417 .
H(46) C(30) 3.442 3_757
H(46) C(31) 3.126 .
H(46) C(31) 3.134 3_757
H(46) C(32) 3.516 .
H(46) C(32) 3.097 3_757
H(46) C(33) 3.393 3_757
H(46) C(41) 3.148 .
H(46) C(42) 2.992 .
H(46) C(43) 1.991 .
H(46) C(44) 3.497 3_757
H(46) H(29) 3.310 .
H(46) H(29) 3.415 3_757
H(46) H(35) 3.187 2_746
H(46) H(38) 3.420 .
H(46) H(39) 2.756 .
H(46) H(41) 2.676 .
H(46) H(41) 3.442 3_757
H(46) H(42) 2.442 .
H(46) H(43) 2.716 .
H(46) H(44) 1.551 .
H(46) H(44) 3.124 3_757
H(46) H(45) 1.551 .
H(46) H(46) 3.031 3_757

loop_
_geom_torsion_atom_site_label_1
_geom_torsion_atom_site_label_2
_geom_torsion_atom_site_label_3
_geom_torsion_atom_site_label_4
_geom_torsion
C(11) O(1) C(12) C(13) -81.9(2)
C(12) O(1) C(11) C(6) -179.70(18)
C(12) O(1) C(11) C(10) -1.1(3)
C(33) O(2) C(34) C(35) 77.0(2)
C(34) O(2) C(33) C(28) -170.19(18)
C(34) O(2) C(33) C(32) 11.3(3)
C(3) N(4) C(5) C(6) 179.90(18)
C(5) N(4) C(3) C(2) -175.0(2)
C(5) N(4) C(3) C(4) 4.6(3)
C(9) N(5) C(19) C(20) -71.0(2)
C(19) N(5) C(9) C(8) 165.7(2)
C(19) N(5) C(9) C(10) -15.3(3)
C(9) N(5) C(21) C(22) 83.1(2)
C(21) N(5) C(9) C(8) -0.9(3)
C(21) N(5) C(9) C(10) 178.2(2)
C(19) N(5) C(21) C(22) -84.1(2)
C(21) N(5) C(19) C(20) 96.2(2)
C(25) N(9) C(27) C(28) -176.7(2)
C(27) N(9) C(25) C(24) 174.8(2)
C(27) N(9) C(25) C(26) -2.9(3)
C(31) N(10) C(41) C(42) -86.8(3)
C(41) N(10) C(31) C(30) 5.8(4)
C(41) N(10) C(31) C(32) -174.2(2)
C(31) N(10) C(43) C(44) 77.1(3)
C(43) N(10) C(31) C(30) -174.6(2)
C(43) N(10) C(31) C(32) 5.4(4)
C(41) N(10) C(43) C(44) -103.3(2)
C(43) N(10) C(41) C(42) 93.5(3)
N(2) C(1) C(2) N(1) 127(12)
N(2) C(1) C(2) C(3) -51(12)
N(1) C(2) C(3) N(4) 1.0(3)
N(1) C(2) C(3) C(4) -178.6(2)
C(1) C(2) C(3) N(4) 179.0(2)
C(1) C(2) C(3) C(4) -0.6(3)
N(4) C(3) C(4) N(3) 13(4)
C(2) C(3) C(4) N(3) -167(4)
N(4) C(5) C(6) C(7) 5.1(3)
N(4) C(5) C(6) C(11) -175.0(2)
C(5) C(6) C(7) C(8) 178.5(2)
C(5) C(6) C(11) O(1) -1.1(2)
C(5) C(6) C(11) C(10) -179.7(2)
C(7) C(6) C(11) O(1) 178.89(19)
C(7) C(6) C(11) C(10) 0.2(3)
C(11) C(6) C(7) C(8) -1.4(3)
C(6) C(7) C(8) C(9) 1.1(3)
C(7) C(8) C(9) N(5) 179.6(2)
C(7) C(8) C(9) C(10) 0.5(3)
N(5) C(9) C(10) C(11) 179.19(19)
C(8) C(9) C(10) C(11) -1.7(3)
C(9) C(10) C(11) O(1) -177.21(19)
C(9) C(10) C(11) C(6) 1.3(3)
O(1) C(12) C(13) C(14) -24.3(2)
O(1) C(12) C(13) C(18) 157.1(2)
C(12) C(13) C(14) C(15) -177.9(2)
C(12) C(13) C(18) C(17) 177.3(2)
C(14) C(13) C(18) C(17) -1.3(3)
C(18) C(13) C(14) C(15) 0.7(3)
C(13) C(14) C(15) C(16) -0.4(4)
C(14) C(15) C(16) C(17) 0.6(4)
C(15) C(16) C(17) C(18) -1.2(4)
C(16) C(17) C(18) C(13) 1.6(4)
N(7) C(23) C(24) N(6) -87(11)
N(7) C(23) C(24) C(25) 92(11)
N(6) C(24) C(25) N(9) 2.5(3)
N(6) C(24) C(25) C(26) -179.7(2)
C(23) C(24) C(25) N(9) -177.0(2)
C(23) C(24) C(25) C(26) 0.8(3)
N(9) C(25) C(26) N(8) 8(4)
C(24) C(25) C(26) N(8) -169(4)
N(9) C(27) C(28) C(29) 2.9(3)
N(9) C(27) C(28) C(33) 179.4(2)
C(27) C(28) C(29) C(30) 176.9(2)
C(27) C(28) C(33) O(2) 6.0(3)
C(27) C(28) C(33) C(32) -175.5(2)
C(29) C(28) C(33) O(2) -177.24(19)
C(29) C(28) C(33) C(32) 1.3(3)
C(33) C(28) C(29) C(30) 0.2(3)
C(28) C(29) C(30) C(31) -2.0(4)
C(29) C(30) C(31) N(10) -177.9(2)
C(29) C(30) C(31) C(32) 2.1(4)
N(10) C(31) C(32) C(33) 179.4(2)
C(30) C(31) C(32) C(33) -0.6(3)
C(31) C(32) C(33) O(2) 177.3(2)
C(31) C(32) C(33) C(28) -1.1(3)
O(2) C(34) C(35) C(36) -162.7(2)
O(2) C(34) C(35) C(40) 20.1(3)
C(34) C(35) C(36) C(37) -177.0(2)
C(34) C(35) C(40) C(39) 177.1(2)
C(36) C(35) C(40) C(39) -0.2(3)
C(40) C(35) C(36) C(37) 0.3(3)
C(35) C(36) C(37) C(38) 0.0(3)
C(36) C(37) C(38) C(39) -0.4(4)
C(37) C(38) C(39) C(40) 0.5(4)
C(38) C(39) C(40) C(35) -0.2(3)
